data_2238341
loop_
_publ_author_name
'Kakoullis, Jr, James'
'Fronczek, Frank R.'
'Maverick, Andrew W.'

_publ_section_title
;
 Tris(4-formylphenyl)phosphane oxide tetrahydrofuran hemisolvate
;
_journal_coeditor_code FJ2638
_journal_issue 8
_journal_name_full 'Acta Crystallographica Section E'
_journal_page_first o1362
_journal_page_last o1363
_journal_paper_doi 10.1107/S1600536813020059
_journal_volume 69
_journal_year 2013
_chemical_formula_iupac 'C21 H15 O4 P, 0.5C4 H8 O'
_chemical_formula_moiety 'C21 H15 O4 P, 0.5(C4 H8 O)'
_chemical_formula_sum 'C23 H19 O4.5 P'
_chemical_formula_weight 398.35
_chemical_name_systematic
;
Tris(4-formylphenyl)phosphane oxide tetrahydrofuran hemisolvate
;
_space_group_IT_number 15
_symmetry_cell_setting monoclinic
_symmetry_space_group_name_Hall '-C 2yc'
_symmetry_space_group_name_H-M 'C 1 2/c 1'
_atom_sites_solution_hydrogens geom
_atom_sites_solution_primary direct
_atom_sites_solution_secondary difmap
_audit_creation_method SHELXL-97
_cell_angle_alpha 90
_cell_angle_beta 99.018(9)
_cell_angle_gamma 90
_cell_formula_units_Z 8
_cell_length_a 21.371(3)
_cell_length_b 13.474(2)
_cell_length_c 13.436(2)
_cell_measurement_reflns_used 7492
_cell_measurement_temperature 110.0(5)
_cell_measurement_theta_max 33.7
_cell_measurement_theta_min 2.5
_cell_volume 3821.1(10)
_computing_cell_refinement 'SCALEPACK (Otwinowski & Minor, 1997)'
_computing_data_collection 'COLLECT (Nonius, 2000)'
_computing_data_reduction 'DENZO and SCALEPACK (Otwinowski & Minor, 1997)'
_computing_molecular_graphics 'ORTEP-3 for Windows (Farrugia, 2012)'
_computing_publication_material 'SHELXL97 (Sheldrick, 2008)'
_computing_structure_refinement 'SHELXL97 (Sheldrick, 2008)'
_computing_structure_solution 'SIR97 (Altomare <i>et al.</i>, 1999)'
_diffrn_ambient_temperature 110.0(5)
_diffrn_measured_fraction_theta_full 0.996
_diffrn_measured_fraction_theta_max 0.996
_diffrn_measurement_device 'Nonius KappaCCD'
_diffrn_measurement_method '\w and \f scans '
_diffrn_radiation_monochromator graphite
_diffrn_radiation_source 'fine-focus sealed tube'
_diffrn_radiation_type MoK\a
_diffrn_radiation_wavelength 0.71073
_diffrn_reflns_av_R_equivalents 0.023
_diffrn_reflns_av_sigmaI/netI 0.0355
_diffrn_reflns_limit_h_max 33
_diffrn_reflns_limit_h_min -33
_diffrn_reflns_limit_k_max 21
_diffrn_reflns_limit_k_min -19
_diffrn_reflns_limit_l_max 20
_diffrn_reflns_limit_l_min -20
_diffrn_reflns_number 36155
_diffrn_reflns_theta_full 33.7
_diffrn_reflns_theta_max 33.7
_diffrn_reflns_theta_min 3.0
_exptl_absorpt_coefficient_mu 0.174
_exptl_absorpt_correction_T_max 0.937
_exptl_absorpt_correction_T_min 0.926
_exptl_absorpt_correction_type multi-scan
_exptl_absorpt_process_details '(SCALEPACK; Otwinowski & Minor, 1997)'
_exptl_crystal_colour yellow
_exptl_crystal_density_diffrn 1.385
_exptl_crystal_density_method 'not measured'
_exptl_crystal_description fragment
_exptl_crystal_F_000 1664
_exptl_crystal_size_max 0.45
_exptl_crystal_size_mid 0.43
_exptl_crystal_size_min 0.38
_refine_diff_density_max 0.40
_refine_diff_density_min -0.39
_refine_ls_extinction_method none
_refine_ls_goodness_of_fit_ref 1.027
_refine_ls_hydrogen_treatment constr
_refine_ls_matrix_type full
_refine_ls_number_parameters 280
_refine_ls_number_reflns 7598
_refine_ls_number_restraints 0
_refine_ls_restrained_S_all 1.027
_refine_ls_R_factor_all 0.061
_refine_ls_R_factor_gt 0.042
_refine_ls_shift/su_max 0.001
_refine_ls_shift/su_mean 0.000
_refine_ls_structure_factor_coef Fsqd
_refine_ls_weighting_details 'calc w=1/[\s^2^(Fo^2^)+(0.0523P)^2^+2.5619P] where P=(Fo^2^+2Fc^2^)/3'
_refine_ls_weighting_scheme calc
_refine_ls_wR_factor_gt 0.106
_refine_ls_wR_factor_ref 0.116
_reflns_number_gt 5928
_reflns_number_total 7598
_reflns_threshold_expression I>2\s(I)
_cod_data_source_file fj2638.cif
_cod_data_source_block I
_cod_original_sg_symbol_H-M 'C 2/c'
_cod_original_formula_sum 'C23 H19 O4.50 P'
_cod_database_code 2238341
_cod_database_fobs_code 2238341

loop_
_symmetry_equiv_pos_as_xyz
'x, y, z'
'-x, y, -z+1/2'
'x+1/2, y+1/2, z'
'-x+1/2, y+1/2, -z+1/2'
'-x, -y, -z'
'x, -y, z-1/2'
'-x+1/2, -y+1/2, -z'
'x+1/2, -y+1/2, z-1/2'

loop_
_atom_site_type_symbol
_atom_site_label
_atom_site_fract_x
_atom_site_fract_y
_atom_site_fract_z
_atom_site_U_iso_or_equiv
_atom_site_adp_type
_atom_site_calc_flag
_atom_site_refinement_flags
_atom_site_occupancy
_atom_site_symmetry_multiplicity
_atom_site_disorder_assembly
_atom_site_disorder_group
P P1 0.328736(12) 0.285691(19) 0.269566(19) 0.01652(7) Uani d . 1 1 . .
O O1 0.27730(4) 0.35710(6) 0.23209(6) 0.02304(16) Uani d . 1 1 . .
O O2 0.58557(5) 0.58191(7) 0.41717(7) 0.0341(2) Uani d . 1 1 . .
O O3 0.21889(4) -0.06198(6) 0.57196(7) 0.02736(18) Uani d . 1 1 . .
O O4 0.42853(5) -0.02731(8) -0.07657(8) 0.0385(2) Uani d . 1 1 . .
C C1 0.40140(5) 0.34656(8) 0.32453(7) 0.01777(18) Uani d . 1 1 . .
C C2 0.40518(5) 0.44958(8) 0.31497(8) 0.02015(19) Uani d . 1 1 . .
H H2 0.3691 0.4861 0.2848 0.024 Uiso calc R 1 1 . .
C C3 0.46164(5) 0.49869(8) 0.34949(8) 0.0224(2) Uani d . 1 1 . .
H H3 0.4643 0.5687 0.3425 0.027 Uiso calc R 1 1 . .
C C4 0.51435(5) 0.44465(8) 0.39446(8) 0.02102(19) Uani d . 1 1 . .
C C5 0.51021(5) 0.34239(9) 0.40684(8) 0.0227(2) Uani d . 1 1 . .
H H5 0.5459 0.3063 0.4393 0.027 Uiso calc R 1 1 . .
C C6 0.45398(5) 0.29303(8) 0.37179(8) 0.0217(2) Uani d . 1 1 . .
H H6 0.4512 0.2232 0.3798 0.026 Uiso calc R 1 1 . .
C C7 0.57583(6) 0.49462(10) 0.42927(9) 0.0268(2) Uani d . 1 1 . .
H H7 0.6096 0.4556 0.4632 0.032 Uiso calc R 1 1 . .
C C8 0.30889(5) 0.20142(7) 0.36429(7) 0.01710(17) Uani d . 1 1 . .
C C9 0.26866(5) 0.12078(8) 0.33428(8) 0.01918(19) Uani d . 1 1 . .
H H9 0.2543 0.1092 0.2647 0.023 Uiso calc R 1 1 . .
C C10 0.24976(5) 0.05794(8) 0.40579(8) 0.01975(19) Uani d . 1 1 . .
H H10 0.2230 0.0029 0.3855 0.024 Uiso calc R 1 1 . .
C C11 0.27051(5) 0.07641(8) 0.50828(8) 0.01879(18) Uani d . 1 1 . .
C C12 0.30915(5) 0.15758(8) 0.53806(8) 0.0211(2) Uani d . 1 1 . .
H H12 0.3223 0.1703 0.6078 0.025 Uiso calc R 1 1 . .
C C13 0.32874(5) 0.22025(8) 0.46671(8) 0.01944(18) Uani d . 1 1 . .
H H13 0.3554 0.2753 0.4873 0.023 Uiso calc R 1 1 . .
C C14 0.25276(5) 0.01018(8) 0.58758(8) 0.0222(2) Uani d . 1 1 . .
H H14 0.2692 0.0255 0.6557 0.027 Uiso calc R 1 1 . .
C C15 0.35007(5) 0.21019(7) 0.16835(7) 0.01758(18) Uani d . 1 1 . .
C C16 0.39073(5) 0.12789(8) 0.18493(8) 0.0216(2) Uani d . 1 1 . .
H H16 0.4074 0.1081 0.2517 0.026 Uiso calc R 1 1 . .
C C17 0.40635(6) 0.07555(9) 0.10328(9) 0.0244(2) Uani d . 1 1 . .
H H17 0.4348 0.0211 0.1141 0.029 Uiso calc R 1 1 . .
C C18 0.38019(5) 0.10291(9) 0.00515(8) 0.0234(2) Uani d . 1 1 . .
C C19 0.34019(5) 0.18443(9) -0.01138(8) 0.0236(2) Uani d . 1 1 . .
H H19 0.3228 0.2031 -0.0782 0.028 Uiso calc R 1 1 . .
C C20 0.32550(5) 0.23890(8) 0.07013(8) 0.02047(19) Uani d . 1 1 . .
H H20 0.2988 0.2955 0.0588 0.025 Uiso calc R 1 1 . .
C C21 0.39321(6) 0.04313(10) -0.08199(9) 0.0303(3) Uani d . 1 1 . .
H H21 0.3722 0.0616 -0.1469 0.036 Uiso calc R 1 1 . .
O O1S 0.45041(11) 0.23429(19) 0.84831(19) 0.0494(6) Uani d P 0.50 1 A -1
C C1S 0.51269(14) 0.1940(3) 0.8648(3) 0.0386(6) Uani d P 0.50 1 A -1
H H11S 0.5170 0.1448 0.9202 0.058 Uiso calc PR 0.50 1 A -1
H H12S 0.5443 0.2473 0.8831 0.058 Uiso calc PR 0.50 1 A -1
C C2S 0.5231(3) 0.1445(4) 0.7670(3) 0.0762(15) Uani d P 0.50 1 A -1
H H21S 0.5678 0.1498 0.7565 0.114 Uiso calc PR 0.50 1 A -1
H H22S 0.5104 0.0738 0.7652 0.114 Uiso calc PR 0.50 1 A -1
C C3S 0.4797(3) 0.2050(3) 0.6906(4) 0.0720(16) Uani d P 0.50 1 A -1
H H31S 0.5012 0.2656 0.6715 0.108 Uiso calc PR 0.50 1 A -1
H H32S 0.4648 0.1657 0.6292 0.108 Uiso calc PR 0.50 1 A -1
C C4S 0.4278(2) 0.2296(4) 0.7434(3) 0.0701(14) Uani d P 0.50 1 A -1
H H41S 0.4094 0.2944 0.7196 0.105 Uiso calc PR 0.50 1 A -1
H H42S 0.3943 0.1786 0.7298 0.105 Uiso calc PR 0.50 1 A -1

loop_
_atom_site_aniso_label
_atom_site_aniso_U_11
_atom_site_aniso_U_22
_atom_site_aniso_U_33
_atom_site_aniso_U_12
_atom_site_aniso_U_13
_atom_site_aniso_U_23
P1 0.01646(12) 0.01632(11) 0.01603(11) 0.00020(9) 0.00027(8) -0.00027(9)
O1 0.0221(4) 0.0220(4) 0.0238(4) 0.0043(3) -0.0003(3) 0.0014(3)
O2 0.0340(5) 0.0338(5) 0.0348(5) -0.0149(4) 0.0062(4) -0.0057(4)
O3 0.0300(4) 0.0246(4) 0.0285(4) -0.0029(3) 0.0075(3) 0.0020(3)
O4 0.0330(5) 0.0477(6) 0.0363(5) -0.0048(4) 0.0103(4) -0.0206(4)
C1 0.0174(4) 0.0189(4) 0.0169(4) -0.0015(3) 0.0024(3) -0.0020(3)
C2 0.0220(5) 0.0203(4) 0.0182(4) -0.0007(4) 0.0032(3) 0.0007(4)
C3 0.0260(5) 0.0209(5) 0.0209(4) -0.0049(4) 0.0050(4) -0.0006(4)
C4 0.0196(5) 0.0259(5) 0.0183(4) -0.0045(4) 0.0052(3) -0.0043(4)
C5 0.0176(5) 0.0259(5) 0.0244(5) 0.0008(4) 0.0021(4) -0.0037(4)
C6 0.0201(5) 0.0197(5) 0.0249(5) 0.0004(4) 0.0015(4) -0.0024(4)
C7 0.0223(5) 0.0335(6) 0.0253(5) -0.0075(4) 0.0059(4) -0.0076(5)
C8 0.0164(4) 0.0176(4) 0.0172(4) 0.0005(3) 0.0021(3) -0.0003(3)
C9 0.0196(5) 0.0209(4) 0.0166(4) -0.0014(4) 0.0014(3) -0.0033(3)
C10 0.0193(4) 0.0190(4) 0.0210(4) -0.0022(4) 0.0035(3) -0.0027(4)
C11 0.0202(4) 0.0177(4) 0.0190(4) 0.0018(3) 0.0049(3) -0.0010(3)
C12 0.0251(5) 0.0215(5) 0.0162(4) -0.0001(4) 0.0017(4) -0.0019(3)
C13 0.0208(5) 0.0186(4) 0.0182(4) -0.0019(4) 0.0008(3) -0.0025(3)
C14 0.0263(5) 0.0210(5) 0.0206(5) 0.0026(4) 0.0076(4) -0.0006(4)
C15 0.0177(4) 0.0187(4) 0.0159(4) -0.0024(3) 0.0012(3) -0.0008(3)
C16 0.0242(5) 0.0221(5) 0.0180(4) 0.0012(4) 0.0012(4) -0.0007(4)
C17 0.0242(5) 0.0250(5) 0.0239(5) 0.0005(4) 0.0037(4) -0.0053(4)
C18 0.0229(5) 0.0287(5) 0.0192(4) -0.0076(4) 0.0053(4) -0.0064(4)
C19 0.0231(5) 0.0311(5) 0.0160(4) -0.0066(4) 0.0009(4) -0.0004(4)
C20 0.0197(4) 0.0230(5) 0.0177(4) -0.0028(4) -0.0001(3) 0.0013(4)
C21 0.0289(6) 0.0398(7) 0.0235(5) -0.0105(5) 0.0086(4) -0.0111(5)
O1S 0.0330(11) 0.0568(14) 0.0539(14) -0.0007(10) -0.0072(10) 0.0064(11)
C1S 0.0297(13) 0.0431(17) 0.0399(16) -0.0004(11) -0.0043(12) -0.0067(14)
C2S 0.107(5) 0.078(3) 0.039(2) 0.021(3) 0.001(2) -0.008(2)
C3S 0.128(5) 0.0307(17) 0.046(2) -0.003(2) -0.022(3) 0.0030(17)
C4S 0.070(3) 0.078(3) 0.050(2) -0.030(2) -0.0275(19) 0.036(2)

loop_
_atom_type_symbol
_atom_type_description
_atom_type_scat_dispersion_real
_atom_type_scat_dispersion_imag
_atom_type_scat_source
C C 0.0033 0.0016 'International Tables Vol C Tables 4.2.6.8 and 6.1.1.4'
H H 0.0000 0.0000 'International Tables Vol C Tables 4.2.6.8 and 6.1.1.4'
O O 0.0106 0.0060 'International Tables Vol C Tables 4.2.6.8 and 6.1.1.4'
P P 0.1023 0.0942 'International Tables Vol C Tables 4.2.6.8 and 6.1.1.4'

loop_
_geom_angle_atom_site_label_1
_geom_angle_atom_site_label_2
_geom_angle_atom_site_label_3
_geom_angle
O1 P1 C8 113.74(5)
O1 P1 C1 112.73(5)
C8 P1 C1 106.20(5)
O1 P1 C15 111.61(5)
C8 P1 C15 106.89(5)
C1 P1 C15 105.07(5)
C2 C1 C6 119.95(10)
C2 C1 P1 118.12(8)
C6 C1 P1 121.87(8)
C3 C2 C1 120.11(10)
C3 C2 H2 119.9
C1 C2 H2 119.9
C2 C3 C4 119.68(10)
C2 C3 H3 120.2
C4 C3 H3 120.2
C5 C4 C3 120.36(10)
C5 C4 C7 118.73(11)
C3 C4 C7 120.91(10)
C6 C5 C4 120.07(10)
C6 C5 H5 120.0
C4 C5 H5 120.0
C5 C6 C1 119.79(10)
C5 C6 H6 120.1
C1 C6 H6 120.1
O2 C7 C4 124.11(12)
O2 C7 H7 117.9
C4 C7 H7 117.9
C13 C8 C9 120.03(9)
C13 C8 P1 120.75(8)
C9 C8 P1 119.01(7)
C10 C9 C8 120.31(9)
C10 C9 H9 119.8
C8 C9 H9 119.8
C9 C10 C11 119.38(10)
C9 C10 H10 120.3
C11 C10 H10 120.3
C12 C11 C10 120.30(10)
C12 C11 C14 118.26(9)
C10 C11 C14 121.44(10)
C13 C12 C11 120.57(9)
C13 C12 H12 119.7
C11 C12 H12 119.7
C12 C13 C8 119.39(10)
C12 C13 H13 120.3
C8 C13 H13 120.3
O3 C14 C11 124.87(10)
O3 C14 H14 117.6
C11 C14 H14 117.6
C20 C15 C16 120.01(10)
C20 C15 P1 116.88(8)
C16 C15 P1 123.09(8)
C17 C16 C15 119.67(10)
C17 C16 H16 120.2
C15 C16 H16 120.2
C16 C17 C18 120.06(11)
C16 C17 H17 120.0
C18 C17 H17 120.0
C19 C18 C17 120.31(10)
C19 C18 C21 119.37(11)
C17 C18 C21 120.29(11)
C18 C19 C20 119.97(10)
C18 C19 H19 120.0
C20 C19 H19 120.0
C19 C20 C15 119.93(10)
C19 C20 H20 120.0
C15 C20 H20 120.0
O4 C21 C18 124.90(12)
O4 C21 H21 117.6
C18 C21 H21 117.6
C4S O1S C1S 107.6(3)
O1S C1S C2S 107.0(3)
O1S C1S H11S 110.3
C2S C1S H11S 110.3
O1S C1S H12S 110.3
C2S C1S H12S 110.3
H11S C1S H12S 108.6
C3S C2S C1S 101.2(4)
C3S C2S H21S 111.5
C1S C2S H21S 111.5
C3S C2S H22S 111.5
C1S C2S H22S 111.5
H21S C2S H22S 109.4
C4S C3S C2S 103.1(4)
C4S C3S H31S 111.2
C2S C3S H31S 111.2
C4S C3S H32S 111.2
C2S C3S H32S 111.2
H31S C3S H32S 109.1
O1S C4S C3S 109.3(3)
O1S C4S H41S 109.8
C3S C4S H41S 109.8
O1S C4S H42S 109.8
C3S C4S H42S 109.8
H41S C4S H42S 108.3

loop_
_geom_bond_atom_site_label_1
_geom_bond_atom_site_label_2
_geom_bond_distance
P1 O1 1.4880(8)
P1 C8 1.8050(10)
P1 C1 1.8083(11)
P1 C15 1.8129(10)
O2 C7 1.2099(16)
O3 C14 1.2107(14)
O4 C21 1.2078(17)
C1 C2 1.3975(15)
C1 C6 1.4009(15)
C2 C3 1.3905(15)
C2 H2 0.9500
C3 C4 1.3968(16)
C3 H3 0.9500
C4 C5 1.3924(16)
C4 C7 1.4851(15)
C5 C6 1.3895(15)
C5 H5 0.9500
C6 H6 0.9500
C7 H7 0.9500
C8 C13 1.3981(14)
C8 C9 1.4049(14)
C9 C10 1.3873(15)
C9 H9 0.9500
C10 C11 1.4013(14)
C10 H10 0.9500
C11 C12 1.3909(15)
C11 C14 1.4839(15)
C12 C13 1.3904(15)
C12 H12 0.9500
C13 H13 0.9500
C14 H14 0.9500
C15 C20 1.3963(14)
C15 C16 1.4050(15)
C16 C17 1.3882(15)
C16 H16 0.9500
C17 C18 1.3984(16)
C17 H17 0.9500
C18 C19 1.3881(17)
C18 C21 1.4830(16)
C19 C20 1.3944(15)
C19 H19 0.9500
C20 H20 0.9500
C21 H21 0.9500
O1S C4S 1.418(4)
O1S C1S 1.422(4)
C1S C2S 1.519(5)
C1S H11S 0.9900
C1S H12S 0.9900
C2S C3S 1.510(6)
C2S H21S 0.9900
C2S H22S 0.9900
C3S C4S 1.446(8)
C3S H31S 0.9900
C3S H32S 0.9900
C4S H41S 0.9900
C4S H42S 0.9900

loop_
_geom_hbond_atom_site_label_D
_geom_hbond_atom_site_label_H
_geom_hbond_atom_site_label_A
_geom_hbond_site_symmetry_A
_geom_hbond_distance_DH
_geom_hbond_distance_HA
_geom_hbond_distance_DA
_geom_hbond_angle_DHA
C7 H7 O3 3 0.95 2.56 3.4303(16) 152
C14 H14 O1 7_556 0.95 2.50 3.1575(14) 127

loop_
_geom_torsion_atom_site_label_1
_geom_torsion_atom_site_label_2
_geom_torsion_atom_site_label_3
_geom_torsion_atom_site_label_4
_geom_torsion
O1 P1 C1 C2 -8.16(10)
C8 P1 C1 C2 -133.35(8)
C15 P1 C1 C2 113.60(9)
O1 P1 C1 C6 174.63(8)
C8 P1 C1 C6 49.43(10)
C15 P1 C1 C6 -63.62(10)
C6 C1 C2 C3 1.99(16)
P1 C1 C2 C3 -175.28(8)
C1 C2 C3 C4 -0.51(15)
C2 C3 C4 C5 -1.42(16)
C2 C3 C4 C7 178.15(10)
C3 C4 C5 C6 1.87(16)
C7 C4 C5 C6 -177.70(10)
C4 C5 C6 C1 -0.39(16)
C2 C1 C6 C5 -1.54(16)
P1 C1 C6 C5 175.63(8)
C5 C4 C7 O2 175.74(11)
C3 C4 C7 O2 -3.83(17)
O1 P1 C8 C13 -97.60(9)
C1 P1 C8 C13 26.97(10)
C15 P1 C8 C13 138.76(9)
O1 P1 C8 C9 77.11(9)
C1 P1 C8 C9 -158.32(8)
C15 P1 C8 C9 -46.53(9)
C13 C8 C9 C10 -1.68(16)
P1 C8 C9 C10 -176.43(8)
C8 C9 C10 C11 0.82(16)
C9 C10 C11 C12 0.67(16)
C9 C10 C11 C14 -178.66(10)
C10 C11 C12 C13 -1.31(16)
C14 C11 C12 C13 178.05(10)
C11 C12 C13 C8 0.44(16)
C9 C8 C13 C12 1.05(16)
P1 C8 C13 C12 175.71(8)
C12 C11 C14 O3 179.01(11)
C10 C11 C14 O3 -1.64(17)
O1 P1 C15 C20 11.07(10)
C8 P1 C15 C20 136.02(8)
C1 P1 C15 C20 -111.41(9)
O1 P1 C15 C16 -170.73(9)
C8 P1 C15 C16 -45.78(10)
C1 P1 C15 C16 66.79(10)
C20 C15 C16 C17 0.10(16)
P1 C15 C16 C17 -178.04(8)
C15 C16 C17 C18 -1.91(17)
C16 C17 C18 C19 2.16(17)
C16 C17 C18 C21 -175.80(11)
C17 C18 C19 C20 -0.57(17)
C21 C18 C19 C20 177.40(10)
C18 C19 C20 C15 -1.24(16)
C16 C15 C20 C19 1.48(16)
P1 C15 C20 C19 179.73(8)
C19 C18 C21 O4 177.78(12)
C17 C18 C21 O4 -4.24(19)
C4S O1S C1S C2S -11.3(4)
O1S C1S C2S C3S 28.0(4)
C1S C2S C3S C4S -33.6(5)
C1S O1S C4S C3S -11.4(4)
C2S C3S C4S O1S 29.0(5)
